data_2211567
loop_
_publ_author_name
'Tershansy, Meredith A.'
'Goforth, Andrea M.'
'Smith, Mark D.'
'Peterson Jr, LeRoy'
'Loye, Hans-Conrad zur'

_publ_section_title
;
 Tetrakis(<i>N</i>-ethyl-9-oxo-4-azonia-5-aza-9<i>H</i>-fluorene)
 tetra-\m~3~-iodo-hexa-\m~2~-iodo-dodecaiodohexabismuthate
;
_journal_coeditor_code OM2062
_journal_issue 12
_journal_name_full 'Acta Crystallographica Section E'
_journal_page_first m3269
_journal_page_last m3271
_journal_paper_doi 10.1107/S1600536806043960
_journal_volume 62
_journal_year 2006
_chemical_formula_iupac '(C13 H11 N2 O)4 [Bi6 I22]'
_chemical_formula_moiety '4C13 H11 N2 O +, Bi6 I22 4-'
_chemical_formula_sum 'C52 H44 Bi6 I22 N8 O4'
_chemical_formula_weight 4890.63
_chemical_name_systematic
;
Tetrakis(<i>N</i>-ethyl-9-oxo-4-azonia-5-aza-9H-fluorene)
tetra-\m~3~-iodo-hexa-\m~2~-iodo-dodecaiodohexabismuthate
;
_space_group_IT_number 15
_symmetry_cell_setting monoclinic
_symmetry_space_group_name_Hall '-C 2yc'
_symmetry_space_group_name_H-M 'C 1 2/c 1'
_atom_sites_solution_hydrogens geom
_atom_sites_solution_primary direct
_atom_sites_solution_secondary difmap
_cell_angle_alpha 90.00
_cell_angle_beta 92.5890(10)
_cell_angle_gamma 90.00
_cell_formula_units_Z 4
_cell_length_a 13.3944(10)
_cell_length_b 17.0764(12)
_cell_length_c 40.710(3)
_cell_measurement_reflns_used 5414
_cell_measurement_temperature 150.0(10)
_cell_measurement_theta_max 26.376
_cell_measurement_theta_min 2.209
_cell_volume 9302.0(12)
_computing_cell_refinement 'SAINT-Plus (Bruker, 2001)'
_computing_data_collection 'SMART-NT (Bruker, 1998)'
_computing_data_reduction SAINT-Plus
_computing_molecular_graphics 'SHELXTL (Bruker, 2000)'
_computing_publication_material SHELXTL
_computing_structure_refinement 'SHELXL97 (Sheldrick, 1997)'
_computing_structure_solution 'SHELXS97 (Sheldrick, 1997)'
_diffrn_ambient_temperature 150.0(10)
_diffrn_measured_fraction_theta_full 0.996
_diffrn_measured_fraction_theta_max 0.996
_diffrn_measurement_device_type 'Bruker SMART APEX CCD'
_diffrn_measurement_method \w
_diffrn_radiation_monochromator graphite
_diffrn_radiation_source 'fine-focus sealed tube'
_diffrn_radiation_type MoK\a
_diffrn_radiation_wavelength 0.71073
_diffrn_reflns_av_R_equivalents 0.0464
_diffrn_reflns_av_sigmaI/netI 0.0361
_diffrn_reflns_limit_h_max 16
_diffrn_reflns_limit_h_min -16
_diffrn_reflns_limit_k_max 20
_diffrn_reflns_limit_k_min -21
_diffrn_reflns_limit_l_max 50
_diffrn_reflns_limit_l_min -50
_diffrn_reflns_number 48604
_diffrn_reflns_theta_full 26.45
_diffrn_reflns_theta_max 26.45
_diffrn_reflns_theta_min 1.93
_diffrn_standards_number 0
_exptl_absorpt_coefficient_mu 18.653
_exptl_absorpt_correction_T_max 0.474
_exptl_absorpt_correction_T_min 0.180
_exptl_absorpt_correction_type multi-scan
_exptl_absorpt_process_details '(SADABS; Bruker, 2001)'
_exptl_crystal_colour orange
_exptl_crystal_density_diffrn 3.492
_exptl_crystal_density_method 'not measured'
_exptl_crystal_description plate
_exptl_crystal_F_000 8432
_exptl_crystal_size_max 0.14
_exptl_crystal_size_mid 0.08
_exptl_crystal_size_min 0.04
_refine_diff_density_max 1.130
_refine_diff_density_min -0.915
_refine_ls_extinction_method none
_refine_ls_goodness_of_fit_ref 1.076
_refine_ls_hydrogen_treatment constr
_refine_ls_matrix_type full
_refine_ls_number_parameters 417
_refine_ls_number_reflns 9574
_refine_ls_number_restraints 0
_refine_ls_restrained_S_all 1.076
_refine_ls_R_factor_all 0.0444
_refine_ls_R_factor_gt 0.0353
_refine_ls_shift/su_max 0.002
_refine_ls_shift/su_mean 0.000
_refine_ls_structure_factor_coef Fsqd
_refine_ls_weighting_details 'calc w=1/[\s^2^(Fo^2^)+(0.0257P)^2^+84.5173P] where P=(Fo^2^+2Fc^2^)/3'
_refine_ls_weighting_scheme calc
_refine_ls_wR_factor_gt 0.0732
_refine_ls_wR_factor_ref 0.0763
_reflns_number_gt 8178
_reflns_number_total 9574
_reflns_threshold_expression I>2\s(I)
_cod_data_source_file om2062.cif
_cod_data_source_block I
_cod_original_cell_volume 9302.1(12)
_cod_original_sg_symbol_H-M 'C 2/c'
_cod_database_code 2211567
_cod_database_fobs_code 2211567

loop_
_symmetry_equiv_pos_as_xyz
'x, y, z'
'-x, y, -z+1/2'
'x+1/2, y+1/2, z'
'-x+1/2, y+1/2, -z+1/2'
'-x, -y, -z'
'x, -y, z-1/2'
'-x+1/2, -y+1/2, -z'
'x+1/2, -y+1/2, z-1/2'

loop_
_atom_site_type_symbol
_atom_site_label
_atom_site_fract_x
_atom_site_fract_y
_atom_site_fract_z
_atom_site_U_iso_or_equiv
_atom_site_adp_type
_atom_site_calc_flag
_atom_site_refinement_flags
_atom_site_occupancy
Bi Bi1 0.58269(2) 0.559959(19) 0.357488(7) 0.02597(8) Uani d . 1
Bi Bi2 0.63654(2) 0.555310(18) 0.470898(7) 0.02425(8) Uani d . 1
Bi Bi3 0.31254(2) 0.457963(18) 0.417111(7) 0.02355(8) Uani d . 1
I I1 0.79551(4) 0.53826(4) 0.354655(15) 0.03777(15) Uani d . 1
I I2 0.56134(5) 0.69102(4) 0.310694(15) 0.03752(14) Uani d . 1
I I3 0.54283(4) 0.43512(4) 0.309781(14) 0.03658(14) Uani d . 1
I I4 0.84414(4) 0.52351(4) 0.463371(15) 0.03879(15) Uani d . 1
I I5 0.62568(4) 0.68141(3) 0.420556(13) 0.03232(13) Uani d . 1
I I6 0.56516(4) 0.43168(3) 0.416030(12) 0.02507(11) Uani d . 1
I I7 0.33888(4) 0.58307(3) 0.366416(14) 0.02981(13) Uani d . 1
I I8 0.27153(5) 0.33928(3) 0.368140(14) 0.03507(14) Uani d . 1
I I9 0.67730(4) 0.67088(3) 0.526158(13) 0.03045(13) Uani d . 1
I I10 0.61359(4) 0.41704(3) 0.523267(13) 0.02576(12) Uani d . 1
I I11 0.10666(4) 0.49779(4) 0.424419(16) 0.03953(15) Uani d . 1
C C1 0.8461(7) 0.4302(6) 0.2707(2) 0.043(2) Uani d . 1
C C2 0.7875(7) 0.4980(5) 0.2574(2) 0.036(2) Uani d . 1
C C3 0.6959(7) 0.5018(7) 0.2401(2) 0.044(2) Uani d . 1
H H3 0.6582 0.4558 0.2353 0.052 Uiso calc R 1
C C4 0.6616(7) 0.5742(6) 0.2300(2) 0.046(2) Uani d . 1
H H4 0.5993 0.5784 0.2180 0.055 Uiso calc R 1
C C5 0.7159(7) 0.6397(6) 0.2371(2) 0.042(2) Uani d . 1
H H5 0.6903 0.6891 0.2301 0.051 Uiso calc R 1
C C6 0.8410(7) 0.5666(5) 0.2644(2) 0.033(2) Uani d . 1
C C7 0.9363(7) 0.5467(5) 0.2836(2) 0.033(2) Uani d . 1
C C8 1.0801(7) 0.5628(6) 0.3123(2) 0.041(2) Uani d . 1
H H8 1.1309 0.5963 0.3214 0.050 Uiso calc R 1
C C9 1.0906(7) 0.4834(6) 0.3174(2) 0.039(2) Uani d . 1
H H9 1.1464 0.4639 0.3302 0.047 Uiso calc R 1
C C10 1.0194(7) 0.4318(6) 0.3040(2) 0.044(2) Uani d . 1
H H10 1.0257 0.3767 0.3064 0.052 Uiso calc R 1
C C11 0.9381(7) 0.4662(5) 0.2867(2) 0.035(2) Uani d . 1
C C12 0.8627(7) 0.7127(6) 0.2598(2) 0.045(2) Uani d . 1
H H12A 0.9351 0.7013 0.2625 0.054 Uiso calc R 1
H H12B 0.8521 0.7473 0.2404 0.054 Uiso calc R 1
C C13 0.8292(8) 0.7527(7) 0.2892(2) 0.053(3) Uani d . 1
H H13A 0.7597 0.7696 0.2855 0.080 Uiso calc R 1
H H13B 0.8716 0.7986 0.2938 0.080 Uiso calc R 1
H H13C 0.8341 0.7168 0.3080 0.080 Uiso calc R 1
C C14 0.6761(7) 0.2519(5) 0.3492(2) 0.035(2) Uani d . 1
C C15 0.6038(7) 0.2304(5) 0.3745(2) 0.032(2) Uani d . 1
C C16 0.5075(7) 0.2048(5) 0.3709(2) 0.036(2) Uani d . 1
H H16 0.4759 0.1978 0.3497 0.044 Uiso calc R 1
C C17 0.4572(7) 0.1893(5) 0.3994(2) 0.039(2) Uani d . 1
H H17 0.3893 0.1730 0.3978 0.047 Uiso calc R 1
C C18 0.5056(7) 0.1974(5) 0.4298(2) 0.035(2) Uani d . 1
H H18 0.4710 0.1846 0.4489 0.042 Uiso calc R 1
C C19 0.6500(6) 0.2412(4) 0.40585(19) 0.0266(18) Uani d . 1
C C20 0.7498(6) 0.2749(5) 0.4021(2) 0.0307(19) Uani d . 1
C C21 0.9030(7) 0.3239(6) 0.4158(2) 0.043(2) Uani d . 1
H H21 0.9523 0.3397 0.4319 0.052 Uiso calc R 1
C C22 0.9241(7) 0.3336(5) 0.3827(2) 0.042(2) Uani d . 1
H H22 0.9862 0.3553 0.3769 0.050 Uiso calc R 1
C C23 0.8536(7) 0.3113(5) 0.3584(2) 0.041(2) Uani d . 1
H H23 0.8666 0.3156 0.3357 0.050 Uiso calc R 1
C C24 0.7636(7) 0.2827(5) 0.3687(2) 0.0291(19) Uani d . 1
C C25 0.6501(8) 0.2301(6) 0.4660(2) 0.043(2) Uani d . 1
H H25A 0.6600 0.2864 0.4709 0.051 Uiso calc R 1
H H25B 0.7171 0.2057 0.4655 0.051 Uiso calc R 1
C C26 0.5954(8) 0.1937(7) 0.4938(2) 0.053(3) Uani d . 1
H H26A 0.5310 0.2201 0.4959 0.080 Uiso calc R 1
H H26B 0.6356 0.1993 0.5144 0.080 Uiso calc R 1
H H26C 0.5840 0.1379 0.4893 0.080 Uiso calc R 1
N N1 0.8055(5) 0.6368(4) 0.25404(17) 0.0353(17) Uani d . 1
N N2 1.0033(5) 0.5959(5) 0.29533(18) 0.0373(18) Uani d . 1
N N3 0.6012(5) 0.2231(4) 0.43306(16) 0.0298(16) Uani d . 1
N N4 0.8167(5) 0.2935(4) 0.42615(19) 0.0364(18) Uani d . 1
O O1 0.8248(5) 0.3621(4) 0.26904(18) 0.0543(19) Uani d . 1
O O2 0.6672(5) 0.2446(4) 0.31998(14) 0.0433(16) Uani d . 1

loop_
_atom_site_aniso_label
_atom_site_aniso_U_11
_atom_site_aniso_U_22
_atom_site_aniso_U_33
_atom_site_aniso_U_12
_atom_site_aniso_U_13
_atom_site_aniso_U_23
Bi1 0.02548(16) 0.02896(18) 0.02360(15) -0.00162(12) 0.00239(12) 0.00028(13)
Bi2 0.02329(16) 0.02715(17) 0.02249(15) -0.00182(12) 0.00305(12) 0.00045(12)
Bi3 0.02263(16) 0.02452(16) 0.02355(15) -0.00060(12) 0.00148(12) 0.00050(12)
I1 0.0253(3) 0.0540(4) 0.0344(3) -0.0003(3) 0.0057(2) -0.0060(3)
I2 0.0447(3) 0.0323(3) 0.0359(3) -0.0038(3) 0.0052(3) 0.0058(3)
I3 0.0393(3) 0.0337(3) 0.0363(3) 0.0004(2) -0.0034(3) -0.0071(3)
I4 0.0251(3) 0.0498(4) 0.0420(3) 0.0033(3) 0.0079(2) 0.0026(3)
I5 0.0437(3) 0.0276(3) 0.0256(3) -0.0050(2) 0.0011(2) 0.0023(2)
I6 0.0260(3) 0.0235(3) 0.0258(3) 0.0023(2) 0.0015(2) -0.0010(2)
I7 0.0265(3) 0.0286(3) 0.0344(3) 0.0019(2) 0.0028(2) 0.0086(2)
I8 0.0480(4) 0.0272(3) 0.0296(3) -0.0008(2) -0.0023(3) -0.0035(2)
I9 0.0429(3) 0.0246(3) 0.0239(3) -0.0056(2) 0.0021(2) 0.0007(2)
I10 0.0265(3) 0.0233(3) 0.0275(3) 0.0002(2) 0.0024(2) -0.0013(2)
I11 0.0238(3) 0.0431(4) 0.0521(4) 0.0022(2) 0.0061(3) -0.0049(3)
C1 0.041(6) 0.044(6) 0.043(6) 0.000(5) 0.012(4) -0.002(5)
C2 0.035(5) 0.036(5) 0.036(5) 0.001(4) 0.014(4) -0.008(4)
C3 0.047(6) 0.062(7) 0.022(4) -0.008(5) 0.002(4) -0.009(5)
C4 0.035(5) 0.062(7) 0.041(6) 0.001(5) 0.000(4) -0.004(5)
C5 0.029(5) 0.054(6) 0.044(6) 0.011(4) -0.003(4) -0.006(5)
C6 0.037(5) 0.042(5) 0.021(4) -0.003(4) 0.003(4) 0.000(4)
C7 0.040(5) 0.036(5) 0.022(4) 0.001(4) 0.006(4) -0.002(4)
C8 0.032(5) 0.060(7) 0.033(5) -0.001(5) 0.003(4) -0.012(5)
C9 0.026(5) 0.053(6) 0.039(5) 0.005(4) 0.000(4) 0.001(5)
C10 0.048(6) 0.049(6) 0.034(5) 0.005(5) 0.007(4) 0.010(5)
C11 0.034(5) 0.043(6) 0.029(5) -0.002(4) 0.001(4) 0.010(4)
C12 0.039(6) 0.044(6) 0.051(6) 0.002(4) -0.002(5) -0.001(5)
C13 0.054(7) 0.061(7) 0.046(6) -0.015(5) 0.005(5) 0.007(5)
C14 0.048(6) 0.028(5) 0.028(5) 0.010(4) -0.008(4) -0.003(4)
C15 0.039(5) 0.028(5) 0.028(4) 0.013(4) -0.002(4) 0.001(4)
C16 0.041(5) 0.033(5) 0.034(5) 0.012(4) -0.009(4) -0.002(4)
C17 0.032(5) 0.033(5) 0.052(6) 0.004(4) 0.002(4) -0.005(4)
C18 0.038(5) 0.033(5) 0.034(5) 0.010(4) 0.004(4) 0.007(4)
C19 0.043(5) 0.016(4) 0.021(4) 0.011(3) 0.002(4) -0.005(3)
C20 0.032(5) 0.031(5) 0.029(4) 0.006(4) 0.000(4) -0.010(4)
C21 0.038(5) 0.053(6) 0.038(5) 0.005(5) -0.003(4) -0.004(5)
C22 0.042(6) 0.035(5) 0.049(6) 0.000(4) 0.009(5) -0.002(4)
C23 0.043(6) 0.038(6) 0.043(6) 0.005(4) -0.002(4) -0.005(4)
C24 0.044(5) 0.019(4) 0.025(4) 0.000(4) 0.003(4) -0.004(3)
C25 0.061(7) 0.032(5) 0.034(5) 0.007(5) -0.004(5) 0.000(4)
C26 0.049(6) 0.064(7) 0.046(6) -0.018(5) 0.000(5) 0.001(5)
N1 0.038(4) 0.035(4) 0.032(4) 0.000(3) 0.001(3) -0.001(3)
N2 0.030(4) 0.051(5) 0.031(4) 0.002(3) 0.003(3) -0.011(4)
N3 0.032(4) 0.030(4) 0.028(4) 0.010(3) 0.001(3) -0.001(3)
N4 0.031(4) 0.033(4) 0.045(5) 0.004(3) 0.004(3) -0.005(4)
O1 0.057(5) 0.040(4) 0.065(5) -0.004(3) -0.005(4) 0.006(4)
O2 0.057(4) 0.045(4) 0.028(3) 0.003(3) -0.004(3) -0.004(3)

loop_
_atom_type_symbol
_atom_type_description
_atom_type_scat_dispersion_real
_atom_type_scat_dispersion_imag
_atom_type_scat_source
C C 0.0033 0.0016 'International Tables Vol C Tables 4.2.6.8 and 6.1.1.4'
H H 0.0000 0.0000 'International Tables Vol C Tables 4.2.6.8 and 6.1.1.4'
N N 0.0061 0.0033 'International Tables Vol C Tables 4.2.6.8 and 6.1.1.4'
O O 0.0106 0.0060 'International Tables Vol C Tables 4.2.6.8 and 6.1.1.4'
I I -0.4742 1.8119 'International Tables Vol C Tables 4.2.6.8 and 6.1.1.4'
Bi Bi -4.1077 10.2566 'International Tables Vol C Tables 4.2.6.8 and 6.1.1.4'

loop_
_geom_angle_atom_site_label_1
_geom_angle_atom_site_label_2
_geom_angle_atom_site_label_3
_geom_angle_site_symmetry_1
_geom_angle_site_symmetry_3
_geom_angle
_geom_angle_publ_flag
I1 Bi1 I3 . . 91.780(19) ?
I1 Bi1 I2 . . 98.00(2) ?
I3 Bi1 I2 . . 96.62(2) ?
I1 Bi1 I6 . . 92.696(18) ?
I3 Bi1 I6 . . 88.772(18) ?
I2 Bi1 I6 . . 167.845(19) yes
I1 Bi1 I7 . . 175.988(19) yes
I3 Bi1 I7 . . 90.477(17) ?
I2 Bi1 I7 . . 85.029(17) ?
I6 Bi1 I7 . . 84.035(15) ?
I1 Bi1 I5 . . 88.513(18) ?
I3 Bi1 I5 . . 171.314(19) yes
I2 Bi1 I5 . . 91.938(18) ?
I6 Bi1 I5 . . 82.544(16) ?
I7 Bi1 I5 . . 88.756(16) ?
I4 Bi2 I5 . . 94.654(19) ?
I4 Bi2 I9 . . 93.431(19) ?
I5 Bi2 I9 . . 92.391(18) ?
I4 Bi2 I6 . . 93.520(18) ?
I5 Bi2 I6 . . 89.590(17) ?
I9 Bi2 I6 . . 172.594(18) yes
I4 Bi2 I10 . . 93.111(18) ?
I5 Bi2 I10 . . 171.609(18) yes
I9 Bi2 I10 . . 90.312(16) ?
I6 Bi2 I10 . . 86.761(16) ?
I4 Bi2 I10 . 5_666 176.323(19) yes
I5 Bi2 I10 . 5_666 85.977(16) ?
I9 Bi2 I10 . 5_666 90.160(16) ?
I6 Bi2 I10 . 5_666 82.858(14) ?
I10 Bi2 I10 . 5_666 86.073(15) ?
I11 Bi3 I8 . . 94.85(2) ?
I11 Bi3 I7 . . 92.633(19) ?
I8 Bi3 I7 . . 92.841(19) ?
I11 Bi3 I9 . 5_666 95.641(19) ?
I8 Bi3 I9 . 5_666 90.936(18) ?
I7 Bi3 I9 . 5_666 170.583(18) yes
I11 Bi3 I10 . 5_666 91.583(18) ?
I8 Bi3 I10 . 5_666 172.718(18) yes
I7 Bi3 I10 . 5_666 90.264(17) ?
I9 Bi3 I10 5_666 5_666 85.030(16) ?
I11 Bi3 I6 . . 171.880(19) yes
I8 Bi3 I6 . . 93.251(17) ?
I7 Bi3 I6 . . 86.410(15) ?
I9 Bi3 I6 5_666 . 84.764(15) ?
I10 Bi3 I6 5_666 . 80.364(14) ?
Bi2 I5 Bi1 . . 94.692(18) ?
Bi2 I6 Bi1 . . 92.183(16) ?
Bi2 I6 Bi3 . . 99.780(15) ?
Bi1 I6 Bi3 . . 91.450(14) ?
Bi3 I7 Bi1 . . 97.885(16) ?
Bi2 I9 Bi3 . 5_666 95.097(17) ?
Bi2 I10 Bi3 . 5_666 88.764(15) ?
Bi2 I10 Bi2 . 5_666 93.927(15) ?
Bi3 I10 Bi2 5_666 5_666 96.932(15) ?
O1 C1 C2 . . 127.8(9) ?
O1 C1 C11 . . 127.7(9) ?
C2 C1 C11 . . 104.5(8) ?
C3 C2 C6 . . 119.8(9) ?
C3 C2 C1 . . 131.5(9) ?
C6 C2 C1 . . 108.7(8) ?
C4 C3 C2 . . 118.0(9) ?
C4 C3 H3 . . 121.0 ?
C2 C3 H3 . . 121.0 ?
C5 C4 C3 . . 120.5(9) ?
C5 C4 H4 . . 119.7 ?
C3 C4 H4 . . 119.7 ?
N1 C5 C4 . . 122.0(9) ?
N1 C5 H5 . . 119.0 ?
C4 C5 H5 . . 119.0 ?
N1 C6 C2 . . 120.8(8) ?
N1 C6 C7 . . 129.9(8) ?
C2 C6 C7 . . 109.4(8) ?
N2 C7 C11 . . 126.9(9) ?
N2 C7 C6 . . 126.7(8) ?
C11 C7 C6 . . 106.4(8) ?
N2 C8 C9 . . 124.4(9) ?
N2 C8 H8 . . 117.8 ?
C9 C8 H8 . . 117.8 ?
C8 C9 C10 . . 120.0(9) ?
C8 C9 H9 . . 120.0 ?
C10 C9 H9 . . 120.0 ?
C9 C10 C11 . . 115.8(10) ?
C9 C10 H10 . . 122.1 ?
C11 C10 H10 . . 122.1 ?
C7 C11 C10 . . 118.3(9) ?
C7 C11 C1 . . 111.0(8) ?
C10 C11 C1 . . 130.7(9) ?
C13 C12 N1 . . 110.7(8) ?
C13 C12 H12A . . 109.5 ?
N1 C12 H12A . . 109.5 ?
C13 C12 H12B . . 109.5 ?
N1 C12 H12B . . 109.5 ?
H12A C12 H12B . . 108.1 ?
C12 C13 H13A . . 109.5 ?
C12 C13 H13B . . 109.5 ?
H13A C13 H13B . . 109.5 ?
C12 C13 H13C . . 109.5 ?
H13A C13 H13C . . 109.5 ?
H13B C13 H13C . . 109.5 ?
O2 C14 C24 . . 127.6(9) ?
O2 C14 C15 . . 128.5(9) ?
C24 C14 C15 . . 103.9(7) ?
C16 C15 C19 . . 121.0(8) ?
C16 C15 C14 . . 130.2(8) ?
C19 C15 C14 . . 108.8(8) ?
C15 C16 C17 . . 117.6(8) ?
C15 C16 H16 . . 121.2 ?
C17 C16 H16 . . 121.2 ?
C18 C17 C16 . . 120.2(9) ?
C18 C17 H17 . . 119.9 ?
C16 C17 H17 . . 119.9 ?
N3 C18 C17 . . 121.7(8) ?
N3 C18 H18 . . 119.1 ?
C17 C18 H18 . . 119.1 ?
N3 C19 C15 . . 120.5(8) ?
N3 C19 C20 . . 130.7(7) ?
C15 C19 C20 . . 108.8(7) ?
N4 C20 C24 . . 125.5(8) ?
N4 C20 C19 . . 126.9(8) ?
C24 C20 C19 . . 107.6(7) ?
N4 C21 C22 . . 124.0(9) ?
N4 C21 H21 . . 118.0 ?
C22 C21 H21 . . 118.0 ?
C23 C22 C21 . . 119.5(9) ?
C23 C22 H22 . . 120.2 ?
C21 C22 H22 . . 120.2 ?
C24 C23 C22 . . 116.9(9) ?
C24 C23 H23 . . 121.5 ?
C22 C23 H23 . . 121.5 ?
C23 C24 C20 . . 119.3(8) ?
C23 C24 C14 . . 129.9(8) ?
C20 C24 C14 . . 110.7(8) ?
N3 C25 C26 . . 116.0(8) ?
N3 C25 H25A . . 108.3 ?
C26 C25 H25A . . 108.3 ?
N3 C25 H25B . . 108.3 ?
C26 C25 H25B . . 108.3 ?
H25A C25 H25B . . 107.4 ?
C25 C26 H26A . . 109.5 ?
C25 C26 H26B . . 109.5 ?
H26A C26 H26B . . 109.5 ?
C25 C26 H26C . . 109.5 ?
H26A C26 H26C . . 109.5 ?
H26B C26 H26C . . 109.5 ?
C6 N1 C5 . . 118.8(8) ?
C6 N1 C12 . . 122.8(7) ?
C5 N1 C12 . . 118.4(8) ?
C7 N2 C8 . . 114.6(8) ?
C19 N3 C18 . . 119.0(7) ?
C19 N3 C25 . . 121.2(8) ?
C18 N3 C25 . . 119.8(8) ?
C20 N4 C21 . . 114.6(8) ?

loop_
_geom_bond_atom_site_label_1
_geom_bond_atom_site_label_2
_geom_bond_site_symmetry_2
_geom_bond_distance
_geom_bond_publ_flag
Bi1 I1 . 2.8820(7) yes
Bi1 I3 . 2.9169(7) yes
Bi1 I2 . 2.9445(7) yes
Bi1 I6 . 3.2533(6) yes
Bi1 I7 . 3.3257(7) yes
Bi1 I5 . 3.3304(6) yes
Bi2 I4 . 2.8632(7) yes
Bi2 I5 . 2.9718(6) yes
Bi2 I9 . 3.0237(6) yes
Bi2 I6 . 3.1887(6) yes
Bi2 I10 . 3.2053(6) yes
Bi2 I10 5_666 3.4025(6) yes
Bi3 I11 . 2.8687(7) yes
Bi3 I8 . 2.8783(6) yes
Bi3 I7 . 3.0022(6) yes
Bi3 I9 5_666 3.1881(6) yes
Bi3 I10 5_666 3.3479(6) yes
Bi3 I6 . 3.4156(6) yes
I9 Bi3 5_666 3.1881(6) yes
I10 Bi3 5_666 3.3479(6) yes
I10 Bi2 5_666 3.4024(6) yes
C1 O1 . 1.200(11) ?
C1 C2 . 1.487(13) ?
C1 C11 . 1.498(13) ?
C2 C3 . 1.388(12) ?
C2 C6 . 1.397(12) ?
C3 C4 . 1.374(14) ?
C3 H3 . 0.9500 ?
C4 C5 . 1.359(14) ?
C4 H4 . 0.9500 ?
C5 N1 . 1.357(11) ?
C5 H5 . 0.9500 ?
C6 N1 . 1.350(11) ?
C6 C7 . 1.506(12) ?
C7 N2 . 1.304(11) ?
C7 C11 . 1.381(12) ?
C8 N2 . 1.339(12) ?
C8 C9 . 1.379(13) ?
C8 H8 . 0.9500 ?
C9 C10 . 1.392(13) ?
C9 H9 . 0.9500 ?
C10 C11 . 1.399(12) ?
C10 H10 . 0.9500 ?
C12 C13 . 1.467(13) yes
C12 N1 . 1.518(12) yes
C12 H12A . 0.9900 ?
C12 H12B . 0.9900 ?
C13 H13A . 0.9800 ?
C13 H13B . 0.9800 ?
C13 H13C . 0.9800 ?
C14 O2 . 1.198(10) yes
C14 C24 . 1.482(12) ?
C14 C15 . 1.490(13) ?
C15 C16 . 1.364(12) ?
C15 C19 . 1.404(11) ?
C16 C17 . 1.392(13) ?
C16 H16 . 0.9500 ?
C17 C18 . 1.378(12) ?
C17 H17 . 0.9500 ?
C18 N3 . 1.355(11) ?
C18 H18 . 0.9500 ?
C19 N3 . 1.347(10) ?
C19 C20 . 1.470(12) ?
C20 N4 . 1.336(10) ?
C20 C24 . 1.385(11) ?
C21 N4 . 1.352(12) ?
C21 C22 . 1.397(13) ?
C21 H21 . 0.9500 ?
C22 C23 . 1.390(13) ?
C22 H22 . 0.9500 ?
C23 C24 . 1.384(13) ?
C23 H23 . 0.9500 ?
C25 N3 . 1.470(11) yes
C25 C26 . 1.512(13) yes
C25 H25A . 0.9900 ?
C25 H25B . 0.9900 ?
C26 H26A . 0.9800 ?
C26 H26B . 0.9800 ?
C26 H26C . 0.9800 ?

loop_
_geom_torsion_atom_site_label_1
_geom_torsion_atom_site_label_2
_geom_torsion_atom_site_label_3
_geom_torsion_atom_site_label_4
_geom_torsion_site_symmetry_1
_geom_torsion_site_symmetry_4
_geom_torsion
I4 Bi2 I5 Bi1 . . 85.824(19)
I9 Bi2 I5 Bi1 . . 179.464(17)
I6 Bi2 I5 Bi1 . . -7.674(16)
I10 Bi2 I5 Bi1 5_666 . -90.543(16)
I1 Bi1 I5 Bi2 . . -85.329(19)
I2 Bi1 I5 Bi2 . . 176.714(18)
I6 Bi1 I5 Bi2 . . 7.585(16)
I7 Bi1 I5 Bi2 . . 91.732(17)
I4 Bi2 I6 Bi1 . . -86.801(18)
I5 Bi2 I6 Bi1 . . 7.837(17)
I10 Bi2 I6 Bi1 . . -179.723(15)
I10 Bi2 I6 Bi1 5_666 . 93.833(15)
I4 Bi2 I6 Bi3 . . -178.651(18)
I5 Bi2 I6 Bi3 . . -84.013(17)
I10 Bi2 I6 Bi3 . . 88.427(16)
I10 Bi2 I6 Bi3 5_666 . 1.984(14)
I1 Bi1 I6 Bi2 . . 81.097(18)
I3 Bi1 I6 Bi2 . . 172.821(17)
I2 Bi1 I6 Bi2 . . -70.58(9)
I7 Bi1 I6 Bi2 . . -96.570(16)
I5 Bi1 I6 Bi2 . . -7.048(15)
I1 Bi1 I6 Bi3 . . -179.056(17)
I3 Bi1 I6 Bi3 . . -87.332(17)
I2 Bi1 I6 Bi3 . . 29.27(9)
I7 Bi1 I6 Bi3 . . 3.277(14)
I5 Bi1 I6 Bi3 . . 92.799(15)
I8 Bi3 I6 Bi2 . . -178.504(17)
I7 Bi3 I6 Bi2 . . 88.849(18)
I9 Bi3 I6 Bi2 5_666 . -87.861(17)
I10 Bi3 I6 Bi2 5_666 . -2.029(15)
I8 Bi3 I6 Bi1 . . 89.029(18)
I7 Bi3 I6 Bi1 . . -3.617(16)
I9 Bi3 I6 Bi1 5_666 . 179.672(15)
I10 Bi3 I6 Bi1 5_666 . -94.496(16)
I11 Bi3 I7 Bi1 . . 175.496(18)
I8 Bi3 I7 Bi1 . . -89.511(19)
I10 Bi3 I7 Bi1 5_666 . 83.899(16)
I6 Bi3 I7 Bi1 . . 3.571(16)
I3 Bi1 I7 Bi3 . . 84.95(2)
I2 Bi1 I7 Bi3 . . -178.449(19)
I6 Bi1 I7 Bi3 . . -3.763(16)
I5 Bi1 I7 Bi3 . . -86.395(18)
I4 Bi2 I9 Bi3 . 5_666 -86.046(19)
I5 Bi2 I9 Bi3 . 5_666 179.143(17)
I10 Bi2 I9 Bi3 . 5_666 7.089(17)
I10 Bi2 I9 Bi3 5_666 5_666 93.164(16)
I4 Bi2 I10 Bi3 . 5_666 86.729(18)
I9 Bi2 I10 Bi3 . 5_666 -6.724(16)
I6 Bi2 I10 Bi3 . 5_666 -179.917(14)
I10 Bi2 I10 Bi3 5_666 5_666 -96.863(15)
I4 Bi2 I10 Bi2 . 5_666 -176.407(19)
I9 Bi2 I10 Bi2 . 5_666 90.140(16)
I6 Bi2 I10 Bi2 . 5_666 -83.053(14)
I10 Bi2 I10 Bi2 5_666 5_666 0.001(2)
O1 C1 C2 C3 . . 0.1(17)
C11 C1 C2 C3 . . 179.9(9)
O1 C1 C2 C6 . . -178.9(10)
C11 C1 C2 C6 . . 0.9(10)
C6 C2 C3 C4 . . 0.7(13)
C1 C2 C3 C4 . . -178.1(9)
C2 C3 C4 C5 . . -0.4(14)
C3 C4 C5 N1 . . 0.4(15)
C3 C2 C6 N1 . . -1.1(13)
C1 C2 C6 N1 . . 177.9(8)
C3 C2 C6 C7 . . 179.4(7)
C1 C2 C6 C7 . . -1.6(10)
N1 C6 C7 N2 . . 3.0(15)
C2 C6 C7 N2 . . -177.6(8)
N1 C6 C7 C11 . . -177.8(9)
C2 C6 C7 C11 . . 1.6(10)
N2 C8 C9 C10 . . 1.5(15)
C8 C9 C10 C11 . . -2.4(13)
N2 C7 C11 C10 . . -0.3(14)
C6 C7 C11 C10 . . -179.5(8)
N2 C7 C11 C1 . . 178.2(8)
C6 C7 C11 C1 . . -1.0(10)
C9 C10 C11 C7 . . 1.8(13)
C9 C10 C11 C1 . . -176.4(9)
O1 C1 C11 C7 . . 179.9(10)
C2 C1 C11 C7 . . 0.1(10)
O1 C1 C11 C10 . . -1.8(17)
C2 C1 C11 C10 . . 178.3(9)
O2 C14 C15 C16 . . -7.2(16)
C24 C14 C15 C16 . . 174.4(9)
O2 C14 C15 C19 . . 173.4(9)
C24 C14 C15 C19 . . -5.0(9)
C19 C15 C16 C17 . . -0.5(12)
C14 C15 C16 C17 . . -179.8(8)
C15 C16 C17 C18 . . -2.1(13)
C16 C17 C18 N3 . . 2.4(13)
C16 C15 C19 N3 . . 2.9(12)
C14 C15 C19 N3 . . -177.6(7)
C16 C15 C19 C20 . . -175.5(8)
C14 C15 C19 C20 . . 4.0(9)
N3 C19 C20 N4 . . 2.0(14)
C15 C19 C20 N4 . . -179.9(8)
N3 C19 C20 C24 . . -179.3(8)
C15 C19 C20 C24 . . -1.2(9)
N4 C21 C22 C23 . . 0.1(15)
C21 C22 C23 C24 . . 2.1(14)
C22 C23 C24 C20 . . -2.4(13)
C22 C23 C24 C14 . . -177.6(8)
N4 C20 C24 C23 . . 0.5(13)
C19 C20 C24 C23 . . -178.2(8)
N4 C20 C24 C14 . . 176.6(8)
C19 C20 C24 C14 . . -2.2(9)
O2 C14 C24 C23 . . 1.5(16)
C15 C14 C24 C23 . . 180.0(9)
O2 C14 C24 C20 . . -174.0(9)
C15 C14 C24 C20 . . 4.4(9)
C2 C6 N1 C5 . . 1.2(12)
C7 C6 N1 C5 . . -179.4(8)
C2 C6 N1 C12 . . -177.4(8)
C7 C6 N1 C12 . . 2.0(14)
C4 C5 N1 C6 . . -0.8(14)
C4 C5 N1 C12 . . 177.8(9)
C13 C12 N1 C6 . . -96.0(10)
C13 C12 N1 C5 . . 85.4(10)
C11 C7 N2 C8 . . -0.7(13)
C6 C7 N2 C8 . . 178.3(8)
C9 C8 N2 C7 . . 0.1(13)
C15 C19 N3 C18 . . -2.6(11)
C20 C19 N3 C18 . . 175.4(8)
C15 C19 N3 C25 . . 176.8(8)
C20 C19 N3 C25 . . -5.2(13)
C17 C18 N3 C19 . . 0.0(12)
C17 C18 N3 C25 . . -179.4(8)
C26 C25 N3 C19 . . -168.6(8)
C26 C25 N3 C18 . . 10.8(12)
C24 C20 N4 C21 . . 1.7(13)
C19 C20 N4 C21 . . -179.8(8)
C22 C21 N4 C20 . . -2.0(14)
